data_1530172
loop_
_publ_author_name
'Klevtsov, P.V.'
'Klevtsova, R.F.'
'Kim, V.G.'

_publ_section_title
;
 Thermal stability and synthesis of crystals of double molybdates (K2
 R2)(2+) (Mo O4)3 (R = Mg, Ni, Co, or Zn), and crystal structure of
 beta-K2 Mg2 (Mo O4)3
;
_journal_name_full Kristallografiya
_journal_page_first 301
_journal_page_last 311
_journal_volume 25
_journal_year 1980
_chemical_formula_sum 'K2 Mg2 Mo3 O12'
_chemical_name_systematic 'K2 Mg2 (Mo O4)3'
_space_group_IT_number 19
_symmetry_space_group_name_Hall 'P 2ac 2ab'
_symmetry_space_group_name_H-M 'P 21 21 21'
_cell_angle_alpha 90
_cell_angle_beta 90
_cell_angle_gamma 90
_cell_formula_units_Z 12
_cell_length_a 31.775
_cell_length_b 10.594
_cell_length_c 10.603
_cell_volume 3569.228
_citation_journal_id_ASTM KRISAJ
_cod_data_source_file Klevtsov_KRISAJ_1980_645.cif
_cod_data_source_block K2Mg2Mo3O12
_cod_database_code 1530172

loop_
_symmetry_equiv_pos_as_xyz
x,y,z
-x+1/2,-y,z+1/2
x+1/2,-y+1/2,-z
-x,y+1/2,-z+1/2

loop_
_atom_site_label
_atom_site_type_symbol
_atom_site_fract_x
_atom_site_fract_y
_atom_site_fract_z
_atom_site_occupancy
_atom_site_U_iso_or_equiv
O35 O-2 0.1613 0.7964 -0.0369 1 0.0
K6 K+1 0.1558 0.4266 0.0397 1 0.0
Mo3 Mo+6 0.0671 0.8831 0.5174 1 0.0
O4 O-2 0.268 0.7345 0.558 1 0.0
K3 K+1 0.2252 0.6853 0.8122 1 0.0
O8 O-2 0.0892 -0.0425 -0.0208 1 0.0
O23 O-2 0.2335 -0.0673 0.7016 1 0.0
O28 O-2 0.1707 0.4589 0.3255 1 0.0
Mg2 Mg+2 0.1332 0.6216 0.3745 1 0.0
O15 O-2 0.07 0.4338 0.0541 1 0.0
O24 O-2 0.1511 -0.0088 0.7869 1 0.0
O33 O-2 0.1857 0.9322 0.1961 1 0.0
O1 O-2 0.2184 0.5184 0.5909 1 0.0
Mg4 Mg+2 0.2146 0.3532 0.6832 1 0.0
Mg3 Mg+2 0.0348 0.3693 0.8969 1 0.0
O22 O-2 0.2244 0.0058 0.9637 1 0.0
O6 O-2 0.1493 0.1534 0.0551 1 0.0
O25 O-2 0.1068 0.271 0.3669 1 0.0
O30 O-2 0.0602 0.7291 0.9222 1 0.0
O17 O-2 0.1331 0.6696 0.7624 1 0.0
Mg1 Mg+2 0.2071 0.1014 0.1287 1 0.0
O18 O-2 0.1177 0.5255 0.5367 1 0.0
Mo1 Mo+6 0.2337 0.6308 0.4774 1 0.0
O34 O-2 0.1436 0.6911 0.1968 1 0.0
O9 O-2 0.0163 0.8223 0.483 1 0.0
O27 O-2 0.1765 0.2769 0.5402 1 0.0
O7 O-2 0.0671 0.1218 0.1732 1 0.0
Mg6 Mg+2 0.0509 0.1865 0.3525 1 0.0
O2 O-2 0.2618 0.5602 0.3517 1 0.0
Mo4 Mo+6 0.043 0.478 0.1948 1 0.0
K1 K+1 0.0616 0.81 0.1812 1 0.0
O10 O-2 0.0797 0.8804 0.678 1 0.0
O13 O-2 0.0036 0.5909 0.1574 1 0.0
Mo8 Mo+6 0.0081 0.691 0.8749 1 0.0
O26 O-2 0.1903 0.198 0.2904 1 0.0
O19 O-2 0.1569 0.4095 0.7606 1 0.0
O32 O-2 -0.0016 0.5256 0.872 1 0.0
O3 O-2 0.1891 0.715 0.4237 1 0.0
Mo6 Mo+6 0.2045 0.0281 0.8086 1 0.0
O14 O-2 0.0788 0.5561 0.2954 1 0.0
Mo5 Mo+6 0.1199 0.5203 0.7034 1 0.0
K4 K+1 0.1849 0.9663 0.4534 1 0.0
O5 O-2 0.0742 0.2152 -0.0859 1 0.0
O20 O-2 0.0699 0.4621 0.7529 1 0.0
O16 O-2 0.0218 0.3508 0.2793 1 0.0
K2 K+1 0.1045 0.1793 0.6744 1 0.0
Mo2 Mo+6 0.0954 0.1153 0.0324 1 0.0
O12 O-2 0.1021 0.7832 0.4355 1 0.0
K5 K+1 0.0226 0.5381 0.5323 1 0.0
O31 O-2 -0.0029 0.7497 0.7246 1 0.0
O21 O-2 0.2113 0.1856 0.7683 1 0.0
Mo7 Mo+6 0.1605 0.3045 0.3824 1 0.0
Mo9 Mo+6 0.1807 0.7828 0.1172 1 0.0
Mg5 Mg+2 0.1107 0.8356 0.8434 1 0.0
O11 O-2 0.0767 0.0368 0.4543 1 0.0
O36 O-2 0.2282 0.6978 0.1038 1 0.0
O29 O-2 -0.029 0.7652 0.977 1 0.0
